data_4125940
loop_
_publ_author_name
'Ren, Shi-Chao'
'Zhang, Feng-Lian'
'Qi, Jing'
'Huang, Yun-Shuai'
'Xu, Ai-Qing'
'Yan, Hong-Yi'
'Wang, Yi-Feng'

_publ_section_title
;
 Radical Borylation/Cyclization Cascade of 1,6-Enynes for the Synthesis of
 Boron-Handled Hetero- and Carbocycles.
;
_journal_issue 17
_journal_name_full 'Journal of the American Chemical Society'
_journal_page_first 6050
_journal_page_last 6053
_journal_paper_doi 10.1021/jacs.7b01889
_journal_volume 139
_journal_year 2017
_chemical_absolute_configuration ad
_chemical_formula_sum 'C27 H34 B N3 O2 S'
_chemical_formula_weight 475.44
_chemical_name_systematic
;
 ?
;
_space_group_crystal_system monoclinic
_space_group_IT_number 4
_space_group_name_Hall 'P 2yb'
_space_group_name_H-M_alt 'P 1 21 1'
_symmetry_space_group_name_Hall 'P 2yb'
_symmetry_space_group_name_H-M 'P 1 21 1'
_atom_sites_solution_hydrogens geom
_audit_creation_method SHELXL-2013
_cell_angle_alpha 90
_cell_angle_beta 104.0680(10)
_cell_angle_gamma 90
_cell_formula_units_Z 2
_cell_length_a 9.46590(10)
_cell_length_b 8.50700(10)
_cell_length_c 16.6850(2)
_cell_measurement_reflns_used 4163
_cell_measurement_temperature 292(2)
_cell_measurement_theta_max 71.1720
_cell_measurement_theta_min 5.8560
_cell_volume 1303.29(3)
_computing_cell_refinement 'CrysAlisPro (Rigaku OD, 2015)'
_computing_data_collection 'CrysAlisPro (Rigaku OD, 2015)'
_computing_data_reduction 'CrysAlisPro (Rigaku OD, 2015)'
_computing_molecular_graphics 'Ortep-3 (L. J. Farrugia, 2001)'
_computing_publication_material SHELXL-97
_computing_structure_refinement 'SHELXL-97 (Sheldrick, 1997)'
_computing_structure_solution 'SHELXS-97 (Sheldrick, 1997)'
_diffrn_ambient_temperature 292(2)
_diffrn_detector_area_resol_mean 5.2169
_diffrn_measured_fraction_theta_full 0.994
_diffrn_measured_fraction_theta_max 0.969
_diffrn_measurement_device_type 'SuperNova, Dual, Cu at zero, AtlasS2'
_diffrn_measurement_method '\w scans'
_diffrn_radiation_type CuK\a
_diffrn_radiation_wavelength 1.54184
_diffrn_reflns_av_R_equivalents 0.0112
_diffrn_reflns_av_unetI/netI 0.0175
_diffrn_reflns_Laue_measured_fraction_full 0.994
_diffrn_reflns_Laue_measured_fraction_max 0.969
_diffrn_reflns_limit_h_max 11
_diffrn_reflns_limit_h_min -6
_diffrn_reflns_limit_k_max 9
_diffrn_reflns_limit_k_min -10
_diffrn_reflns_limit_l_max 20
_diffrn_reflns_limit_l_min -19
_diffrn_reflns_number 5116
_diffrn_reflns_point_group_measured_fraction_full 0.759
_diffrn_reflns_point_group_measured_fraction_max 0.731
_diffrn_reflns_theta_full 67.684
_diffrn_reflns_theta_max 71.260
_diffrn_reflns_theta_min 4.816
_diffrn_source 'micro-focus sealed X-ray tube'
_exptl_absorpt_coefficient_mu 1.318
_exptl_absorpt_correction_T_max 1.00000
_exptl_absorpt_correction_T_min 0.76886
_exptl_absorpt_correction_type multi-scan
_exptl_absorpt_process_details
;
CrysAlisPro 1.171.38.43f (Rigaku Oxford Diffraction, 2015)
Empirical absorption correction using spherical harmonics,
 implemented in SCALE3 ABSPACK scaling algorithm.
;
_exptl_crystal_density_diffrn 1.212
_exptl_crystal_description block
_exptl_crystal_F_000 508
_exptl_crystal_size_max 0.250
_exptl_crystal_size_mid 0.210
_exptl_crystal_size_min 0.200
_refine_diff_density_max 0.452
_refine_diff_density_min -0.442
_refine_diff_density_rms 0.040
_refine_ls_abs_structure_details
;
 Flack x determined using 1050 quotients [(I+)-(I-)]/[(I+)+(I-)]
 (Parsons and Flack (2004), Acta Cryst. A60, s61).
;
_refine_ls_abs_structure_Flack 0.017(18)
_refine_ls_extinction_coef 0.0076(12)
_refine_ls_extinction_expression Fc^*^=kFc[1+0.001xFc^2^\l^3^/sin(2\q)]^-1/4^
_refine_ls_extinction_method SHELXL
_refine_ls_goodness_of_fit_ref 1.075
_refine_ls_hydrogen_treatment constr
_refine_ls_matrix_type full
_refine_ls_number_parameters 311
_refine_ls_number_reflns 3711
_refine_ls_number_restraints 15
_refine_ls_restrained_S_all 1.168
_refine_ls_R_factor_all 0.0447
_refine_ls_R_factor_gt 0.0441
_refine_ls_shift/su_max 0.000
_refine_ls_shift/su_mean 0.000
_refine_ls_structure_factor_coef Fsqd
_refine_ls_weighting_details 'w=1/[\s^2^(Fo^2^)+(0.0883P)^2^+0.1782P] where P=(Fo^2^+2Fc^2^)/3'
_refine_ls_weighting_scheme calc
_refine_ls_wR_factor_gt 0.1281
_refine_ls_wR_factor_ref 0.1291
_reflns_Friedel_coverage 0.408
_reflns_Friedel_fraction_full 0.486
_reflns_Friedel_fraction_max 0.457
_reflns_number_gt 3636
_reflns_number_total 3711
_reflns_threshold_expression 'I > 2\s(I)'
_cod_data_source_file 3p.cif
_cod_data_source_block shelxl
_cod_depositor_comments 'Adding full bibliography for 4125939--4125941.cif.'
_cod_database_code 4125940
_shelx_space_group_comment
;
The symmetry employed for this shelxl refinement is uniquely defined
by the following loop, which should always be used as a source of
symmetry information in preference to the above space-group names.
They are only intended as comments.
;
_shelx_estimated_absorpt_t_min 0.734
_shelx_estimated_absorpt_t_max 0.779
_shelxl_version_number 2013-4

loop_
_space_group_symop_operation_xyz
'x, y, z'
'-x, y+1/2, -z'

loop_
_atom_site_label
_atom_site_type_symbol
_atom_site_fract_x
_atom_site_fract_y
_atom_site_fract_z
_atom_site_U_iso_or_equiv
_atom_site_adp_type
_atom_site_occupancy
_atom_site_site_symmetry_order
_atom_site_calc_flag
_atom_site_refinement_flags_posn
_atom_site_refinement_flags_adp
S1 S 0.65716(7) 0.20228(11) 0.85719(4) 0.0547(3) Uani 1 1 d . .
O2 O 0.6877(3) 0.0603(4) 0.81894(17) 0.0726(7) Uani 1 1 d . .
O1 O 0.7707(3) 0.2790(4) 0.91671(16) 0.0735(8) Uani 1 1 d . .
N1 N 0.5979(3) 0.3305(3) 0.78338(15) 0.0485(6) Uani 1 1 d . .
N3 N -0.0201(3) 0.4188(4) 0.55825(18) 0.0604(7) Uani 1 1 d . .
N2 N -0.0466(3) 0.3214(4) 0.67173(19) 0.0636(8) Uani 1 1 d . .
C2 C 0.3306(3) 0.3440(3) 0.71429(16) 0.0404(6) Uani 1 1 d . .
H2 H 0.3108 0.3185 0.7678 0.048 Uiso 1 1 calc R U
C1 C 0.4781(3) 0.2772(4) 0.71270(17) 0.0477(6) Uani 1 1 d . .
H1A H 0.4728 0.1634 0.7135 0.057 Uiso 1 1 calc R U
H1B H 0.5014 0.3078 0.6614 0.057 Uiso 1 1 calc R U
C3 C 0.3345(3) 0.5244(3) 0.70604(16) 0.0423(6) Uani 1 1 d . .
H3 H 0.3087 0.5488 0.6469 0.051 Uiso 1 1 calc R U
C21 C 0.5107(3) 0.1666(4) 0.90314(18) 0.0525(7) Uani 1 1 d . .
C10 C 0.2217(3) 0.6050(4) 0.74414(18) 0.0467(6) Uani 1 1 d . .
C16 C 0.0488(3) 0.3325(4) 0.62466(18) 0.0492(7) Uani 1 1 d . .
C11 C 0.1159(4) 0.7021(5) 0.6967(2) 0.0599(7) Uani 1 1 d . .
H11 H 0.1173 0.7226 0.6422 0.072 Uiso 1 1 calc R U
C4 C 0.4881(3) 0.5874(4) 0.74139(19) 0.0491(7) Uani 1 1 d . .
C26 C 0.4058(4) 0.0576(4) 0.8683(2) 0.0596(8) Uani 1 1 d . .
H26 H 0.4188 -0.0081 0.8262 0.072 Uiso 1 1 calc R U
C22 C 0.4950(4) 0.2599(5) 0.9680(2) 0.0643(9) Uani 1 1 d . .
H22 H 0.5679 0.3302 0.9927 0.077 Uiso 1 1 calc R U
C6 C 0.5419(4) 0.7132(5) 0.7122(2) 0.0625(8) Uani 1 1 d . .
H6 H 0.6382 0.7386 0.7371 0.075 Uiso 1 1 calc R U
C25 C 0.2814(4) 0.0477(6) 0.8970(2) 0.0718(11) Uani 1 1 d . .
H25 H 0.2100 -0.0249 0.8732 0.086 Uiso 1 1 calc R U
C15 C 0.2195(4) 0.5835(5) 0.8264(2) 0.0615(8) Uani 1 1 d . .
H15 H 0.2914 0.5229 0.8605 0.074 Uiso 1 1 calc R U
C5 C 0.5802(3) 0.4932(4) 0.8107(2) 0.0552(8) Uani 1 1 d . .
H5A H 0.6751 0.5423 0.8292 0.066 Uiso 1 1 calc R U
H5B H 0.5347 0.4913 0.8569 0.066 Uiso 1 1 calc R U
C12 C 0.0086(4) 0.7689(6) 0.7288(3) 0.0744(11) Uani 1 1 d . .
H12 H -0.0623 0.8317 0.6954 0.089 Uiso 1 1 calc R U
C24 C 0.2598(4) 0.1417(6) 0.9597(2) 0.0721(11) Uani 1 1 d . .
C13 C 0.0059(4) 0.7433(6) 0.8098(3) 0.0760(11) Uani 1 1 d . .
H13 H -0.0667 0.7879 0.8314 0.091 Uiso 1 1 calc R U
C23 C 0.3686(4) 0.2474(6) 0.9961(2) 0.0739(11) Uani 1 1 d . .
H23 H 0.3568 0.3102 1.0396 0.089 Uiso 1 1 calc R U
C14 C 0.1119(5) 0.6509(6) 0.8582(2) 0.0752(11) Uani 1 1 d . .
H14 H 0.1113 0.6333 0.9132 0.090 Uiso 1 1 calc R U
C7 C 0.4651(5) 0.8184(5) 0.6440(3) 0.0762(11) Uani 1 1 d . U
H7A H 0.3798 0.7645 0.6117 0.091 Uiso 1 1 calc R U
H7B H 0.4322 0.9116 0.6676 0.091 Uiso 1 1 calc R U
B1 B 0.2082(3) 0.2554(4) 0.6415(2) 0.0482(7) Uani 1 1 d . .
H1C H 0.2406 0.2577 0.5906 0.058 Uiso 1 1 calc R U
H1D H 0.2019 0.1461 0.6568 0.058 Uiso 1 1 calc R U
C20 C -0.0182(5) 0.2392(7) 0.7515(3) 0.0846(13) Uani 1 1 d . .
H20A H 0.0671 0.1748 0.7577 0.127 Uiso 1 1 calc R U
H20B H -0.1002 0.1742 0.7535 0.127 Uiso 1 1 calc R U
H20C H -0.0028 0.3149 0.7955 0.127 Uiso 1 1 calc R U
C19 C 0.0410(5) 0.4676(6) 0.4900(2) 0.0774(12) Uani 1 1 d . .
H19A H 0.0886 0.5673 0.5027 0.116 Uiso 1 1 calc R U
H19B H -0.0358 0.4770 0.4406 0.116 Uiso 1 1 calc R U
H19C H 0.1102 0.3907 0.4817 0.116 Uiso 1 1 calc R U
C18 C -0.1731(4) 0.4008(7) 0.6365(3) 0.0862(14) Uani 1 1 d . .
H18 H -0.2545 0.4108 0.6581 0.103 Uiso 1 1 calc R U
C17 C -0.1565(4) 0.4609(7) 0.5653(3) 0.0833(13) Uani 1 1 d . .
H17 H -0.2246 0.5200 0.5277 0.100 Uiso 1 1 calc R U
C27 C 0.1193(5) 0.1317(10) 0.9884(4) 0.111(2) Uani 1 1 d . .
H27A H 0.1216 0.2078 1.0312 0.166 Uiso 1 1 calc R U
H27B H 0.1097 0.0283 1.0095 0.166 Uiso 1 1 calc R U
H27C H 0.0379 0.1529 0.9427 0.166 Uiso 1 1 calc R U
C9 C 0.5708(8) 0.9771(11) 0.5409(4) 0.144(3) Uani 1 1 d D U
H9A H 0.5084 1.0632 0.5320 0.173 Uiso 1 1 calc R U
H9B H 0.6458 0.9705 0.5139 0.173 Uiso 1 1 calc R U
C8 C 0.5528(8) 0.8636(11) 0.5920(5) 0.143(3) Uani 1 1 d D U
H8 H 0.6237 0.7872 0.5937 0.171 Uiso 1 1 calc R U

loop_
_atom_site_aniso_label
_atom_site_aniso_U_11
_atom_site_aniso_U_22
_atom_site_aniso_U_33
_atom_site_aniso_U_23
_atom_site_aniso_U_13
_atom_site_aniso_U_12
S1 0.0385(3) 0.0674(5) 0.0538(4) 0.0057(4) 0.0027(3) 0.0035(3)
O2 0.0657(15) 0.0754(18) 0.0768(15) 0.0058(14) 0.0177(12) 0.0229(13)
O1 0.0436(11) 0.100(2) 0.0657(14) 0.0085(14) -0.0076(10) -0.0059(13)
N1 0.0375(11) 0.0572(15) 0.0481(13) -0.0024(11) 0.0053(9) -0.0043(11)
N3 0.0502(14) 0.0618(17) 0.0578(14) 0.0033(13) -0.0088(11) 0.0033(13)
N2 0.0410(13) 0.0719(19) 0.0753(17) 0.0048(16) 0.0089(12) -0.0083(13)
C2 0.0404(13) 0.0400(14) 0.0383(12) 0.0009(10) 0.0049(10) -0.0025(10)
C1 0.0428(13) 0.0546(17) 0.0434(13) -0.0058(12) 0.0058(11) -0.0014(12)
C3 0.0448(14) 0.0405(14) 0.0419(12) -0.0003(11) 0.0110(11) -0.0038(11)
C21 0.0474(14) 0.061(2) 0.0446(13) 0.0080(13) 0.0017(11) 0.0002(13)
C10 0.0480(14) 0.0407(15) 0.0509(14) -0.0039(12) 0.0107(12) -0.0042(11)
C16 0.0430(14) 0.0461(16) 0.0508(14) -0.0014(13) -0.0037(11) -0.0063(12)
C11 0.0589(16) 0.0589(18) 0.0590(16) -0.0001(16) 0.0086(13) 0.0078(17)
C4 0.0483(15) 0.0450(15) 0.0549(15) -0.0065(13) 0.0142(12) -0.0086(13)
C26 0.0619(18) 0.059(2) 0.0529(16) 0.0078(15) 0.0036(14) -0.0076(16)
C22 0.0664(19) 0.073(2) 0.0495(15) -0.0021(16) 0.0071(14) -0.0119(18)
C6 0.0569(16) 0.0494(18) 0.083(2) -0.0016(18) 0.0214(15) -0.0131(16)
C25 0.0562(19) 0.084(3) 0.068(2) 0.026(2) 0.0014(16) -0.0128(18)
C15 0.066(2) 0.067(2) 0.0526(16) -0.0023(16) 0.0174(15) 0.0052(17)
C5 0.0469(15) 0.0598(19) 0.0538(16) -0.0068(15) 0.0022(12) -0.0139(14)
C12 0.060(2) 0.074(2) 0.085(3) -0.009(2) 0.0106(18) 0.0136(19)
C24 0.0567(19) 0.092(3) 0.067(2) 0.033(2) 0.0150(16) 0.0070(19)
C13 0.0612(19) 0.079(3) 0.093(3) -0.020(2) 0.0299(19) 0.0041(19)
C23 0.078(2) 0.089(3) 0.0588(18) 0.006(2) 0.0247(18) 0.009(2)
C14 0.077(2) 0.090(3) 0.066(2) -0.010(2) 0.0302(18) 0.001(2)
C7 0.078(2) 0.0460(19) 0.109(3) 0.011(2) 0.032(2) -0.0037(18)
B1 0.0467(16) 0.0434(16) 0.0485(15) -0.0018(14) -0.0003(13) -0.0015(14)
C20 0.076(2) 0.097(4) 0.084(2) 0.020(3) 0.027(2) -0.015(2)
C19 0.084(3) 0.086(3) 0.0523(19) 0.0147(19) -0.0029(17) 0.005(2)
C18 0.0398(17) 0.098(4) 0.117(4) 0.001(3) 0.0112(19) 0.0010(19)
C17 0.0469(18) 0.090(3) 0.099(3) 0.009(2) -0.0093(19) 0.0109(19)
C27 0.065(2) 0.163(6) 0.114(4) 0.061(4) 0.038(3) 0.024(3)
C9 0.133(5) 0.185(8) 0.133(5) 0.037(5) 0.069(4) 0.006(5)
C8 0.107(4) 0.169(5) 0.171(5) 0.076(4) 0.067(3) 0.028(4)

loop_
_atom_type_symbol
_atom_type_description
_atom_type_scat_dispersion_real
_atom_type_scat_dispersion_imag
_atom_type_scat_source
C C 0.0181 0.0091 'International Tables Vol C Tables 4.2.6.8 and 6.1.1.4'
H H 0.0000 0.0000 'International Tables Vol C Tables 4.2.6.8 and 6.1.1.4'
N N 0.0311 0.0180 'International Tables Vol C Tables 4.2.6.8 and 6.1.1.4'
O O 0.0492 0.0322 'International Tables Vol C Tables 4.2.6.8 and 6.1.1.4'
S S 0.3331 0.5567 'International Tables Vol C Tables 4.2.6.8 and 6.1.1.4'
B B 0.0090 0.0039 'International Tables Vol C Tables 4.2.6.8 and 6.1.1.4'

loop_
_geom_angle_atom_site_label_1
_geom_angle_atom_site_label_2
_geom_angle_atom_site_label_3
_geom_angle
O2 S1 O1 119.75(18)
O2 S1 N1 107.26(15)
O1 S1 N1 106.28(16)
O2 S1 C21 108.32(18)
O1 S1 C21 108.26(16)
N1 S1 C21 106.20(13)
C5 N1 C1 114.0(2)
C5 N1 S1 115.76(19)
C1 N1 S1 116.5(2)
C16 N3 C17 110.3(3)
C16 N3 C19 126.1(3)
C17 N3 C19 123.6(4)
C16 N2 C18 110.9(3)
C16 N2 C20 124.4(3)
C18 N2 C20 124.7(4)
C1 C2 C3 109.3(2)
C1 C2 B1 107.6(2)
C3 C2 B1 114.7(2)
C1 C2 H2 108.4
C3 C2 H2 108.4
B1 C2 H2 108.4
N1 C1 C2 113.5(2)
N1 C1 H1A 108.9
C2 C1 H1A 108.9
N1 C1 H1B 108.9
C2 C1 H1B 108.9
H1A C1 H1B 107.7
C4 C3 C10 112.2(2)
C4 C3 C2 110.8(2)
C10 C3 C2 112.0(2)
C4 C3 H3 107.2
C10 C3 H3 107.2
C2 C3 H3 107.2
C22 C21 C26 120.8(3)
C22 C21 S1 119.2(3)
C26 C21 S1 119.6(3)
C11 C10 C15 117.3(3)
C11 C10 C3 120.6(3)
C15 C10 C3 122.1(3)
N2 C16 N3 105.0(3)
N2 C16 B1 127.5(3)
N3 C16 B1 127.5(3)
C12 C11 C10 121.4(3)
C12 C11 H11 119.3
C10 C11 H11 119.3
C6 C4 C5 120.7(3)
C6 C4 C3 123.7(3)
C5 C4 C3 115.5(3)
C25 C26 C21 118.9(4)
C25 C26 H26 120.5
C21 C26 H26 120.5
C21 C22 C23 119.1(4)
C21 C22 H22 120.4
C23 C22 H22 120.4
C4 C6 C7 127.2(3)
C4 C6 H6 116.4
C7 C6 H6 116.4
C24 C25 C26 121.9(4)
C24 C25 H25 119.1
C26 C25 H25 119.1
C14 C15 C10 120.9(4)
C14 C15 H15 119.5
C10 C15 H15 119.5
N1 C5 C4 110.5(2)
N1 C5 H5A 109.6
C4 C5 H5A 109.6
N1 C5 H5B 109.6
C4 C5 H5B 109.6
H5A C5 H5B 108.1
C13 C12 C11 120.5(4)
C13 C12 H12 119.8
C11 C12 H12 119.8
C25 C24 C23 118.6(3)
C25 C24 C27 120.8(5)
C23 C24 C27 120.6(5)
C14 C13 C12 118.9(4)
C14 C13 H13 120.5
C12 C13 H13 120.5
C22 C23 C24 120.5(4)
C22 C23 H23 119.7
C24 C23 H23 119.7
C13 C14 C15 120.9(4)
C13 C14 H14 119.6
C15 C14 H14 119.6
C8 C7 C6 112.8(4)
C8 C7 H7A 109.0
C6 C7 H7A 109.0
C8 C7 H7B 109.0
C6 C7 H7B 109.0
H7A C7 H7B 107.8
C16 B1 C2 113.9(3)
C16 B1 H1C 108.8
C2 B1 H1C 108.8
C16 B1 H1D 108.8
C2 B1 H1D 108.8
H1C B1 H1D 107.7
N2 C20 H20A 109.5
N2 C20 H20B 109.5
H20A C20 H20B 109.5
N2 C20 H20C 109.5
H20A C20 H20C 109.5
H20B C20 H20C 109.5
N3 C19 H19A 109.5
N3 C19 H19B 109.5
H19A C19 H19B 109.5
N3 C19 H19C 109.5
H19A C19 H19C 109.5
H19B C19 H19C 109.5
C17 C18 N2 106.8(4)
C17 C18 H18 126.6
N2 C18 H18 126.6
C18 C17 N3 107.0(4)
C18 C17 H17 126.5
N3 C17 H17 126.5
C24 C27 H27A 109.5
C24 C27 H27B 109.5
H27A C27 H27B 109.5
C24 C27 H27C 109.5
H27A C27 H27C 109.5
H27B C27 H27C 109.5
C8 C9 H9A 120.0
C8 C9 H9B 120.0
H9A C9 H9B 120.0
C9 C8 C7 142.3(7)
C9 C8 H8 108.9
C7 C8 H8 108.9

loop_
_geom_bond_atom_site_label_1
_geom_bond_atom_site_label_2
_geom_bond_distance
S1 O2 1.428(3)
S1 O1 1.431(3)
S1 N1 1.639(3)
S1 C21 1.766(3)
N1 C5 1.480(5)
N1 C1 1.494(4)
N3 C16 1.357(4)
N3 C17 1.373(5)
N3 C19 1.457(5)
N2 C16 1.336(5)
N2 C18 1.376(5)
N2 C20 1.470(5)
C2 C1 1.513(4)
C2 C3 1.542(4)
C2 B1 1.644(4)
C2 H2 0.9800
C1 H1A 0.9700
C1 H1B 0.9700
C3 C4 1.527(4)
C3 C10 1.531(4)
C3 H3 0.9800
C21 C22 1.379(5)
C21 C26 1.380(5)
C10 C11 1.388(5)
C10 C15 1.390(5)
C16 B1 1.606(4)
C11 C12 1.380(5)
C11 H11 0.9300
C4 C6 1.328(5)
C4 C5 1.500(5)
C26 C25 1.377(6)
C26 H26 0.9300
C22 C23 1.390(5)
C22 H22 0.9300
C6 C7 1.491(6)
C6 H6 0.9300
C25 C24 1.370(7)
C25 H25 0.9300
C15 C14 1.382(5)
C15 H15 0.9300
C5 H5A 0.9700
C5 H5B 0.9700
C12 C13 1.375(7)
C12 H12 0.9300
C24 C23 1.391(7)
C24 C27 1.522(5)
C13 C14 1.373(6)
C13 H13 0.9300
C23 H23 0.9300
C14 H14 0.9300
C7 C8 1.393(7)
C7 H7A 0.9700
C7 H7B 0.9700
B1 H1C 0.9700
B1 H1D 0.9700
C20 H20A 0.9600
C20 H20B 0.9600
C20 H20C 0.9600
C19 H19A 0.9600
C19 H19B 0.9600
C19 H19C 0.9600
C18 C17 1.337(7)
C18 H18 0.9300
C17 H17 0.9300
C27 H27A 0.9600
C27 H27B 0.9600
C27 H27C 0.9600
C9 C8 1.327(6)
C9 H9A 0.9300
C9 H9B 0.9300
C8 H8 0.9300

loop_
_geom_torsion_atom_site_label_1
_geom_torsion_atom_site_label_2
_geom_torsion_atom_site_label_3
_geom_torsion_atom_site_label_4
_geom_torsion
O2 S1 N1 C5 -171.4(2)
O1 S1 N1 C5 -42.2(3)
C21 S1 N1 C5 72.9(2)
O2 S1 N1 C1 50.4(3)
O1 S1 N1 C1 179.6(2)
C21 S1 N1 C1 -65.3(2)
C5 N1 C1 C2 -34.3(4)
S1 N1 C1 C2 104.6(3)
C3 C2 C1 N1 63.0(3)
B1 C2 C1 N1 -171.8(2)
C1 C2 C3 C4 -28.6(3)
B1 C2 C3 C4 -149.5(2)
C1 C2 C3 C10 -154.7(2)
B1 C2 C3 C10 84.4(3)
O2 S1 C21 C22 155.9(3)
O1 S1 C21 C22 24.6(3)
N1 S1 C21 C22 -89.2(3)
O2 S1 C21 C26 -30.9(3)
O1 S1 C21 C26 -162.2(3)
N1 S1 C21 C26 84.0(3)
C4 C3 C10 C11 112.6(3)
C2 C3 C10 C11 -122.0(3)
C4 C3 C10 C15 -68.0(4)
C2 C3 C10 C15 57.4(4)
C18 N2 C16 N3 -0.7(4)
C20 N2 C16 N3 -179.1(4)
C18 N2 C16 B1 -178.8(4)
C20 N2 C16 B1 2.7(6)
C17 N3 C16 N2 0.4(4)
C19 N3 C16 N2 177.9(4)
C17 N3 C16 B1 178.5(4)
C19 N3 C16 B1 -3.9(6)
C15 C10 C11 C12 -3.0(6)
C3 C10 C11 C12 176.5(4)
C10 C3 C4 C6 -86.3(4)
C2 C3 C4 C6 147.8(3)
C10 C3 C4 C5 96.1(3)
C2 C3 C4 C5 -29.9(3)
C22 C21 C26 C25 2.8(5)
S1 C21 C26 C25 -170.3(3)
C26 C21 C22 C23 -2.6(6)
S1 C21 C22 C23 170.6(3)
C5 C4 C6 C7 179.9(4)
C3 C4 C6 C7 2.4(6)
C21 C26 C25 C24 -0.8(6)
C11 C10 C15 C14 2.9(6)
C3 C10 C15 C14 -176.5(4)
C1 N1 C5 C4 -24.9(3)
S1 N1 C5 C4 -164.2(2)
C6 C4 C5 N1 -118.2(3)
C3 C4 C5 N1 59.5(3)
C10 C11 C12 C13 1.4(7)
C26 C25 C24 C23 -1.4(6)
C26 C25 C24 C27 178.1(4)
C11 C12 C13 C14 0.3(7)
C21 C22 C23 C24 0.4(6)
C25 C24 C23 C22 1.6(6)
C27 C24 C23 C22 -177.9(4)
C12 C13 C14 C15 -0.4(7)
C10 C15 C14 C13 -1.3(7)
C4 C6 C7 C8 -139.2(6)
N2 C16 B1 C2 -74.5(4)
N3 C16 B1 C2 107.8(3)
C1 C2 B1 C16 -170.4(3)
C3 C2 B1 C16 -48.5(4)
C16 N2 C18 C17 0.8(6)
C20 N2 C18 C17 179.2(5)
N2 C18 C17 N3 -0.5(6)
C16 N3 C17 C18 0.1(5)
C19 N3 C17 C18 -177.5(4)
C6 C7 C8 C9 -153.8(13)
